data_1509656
loop_
_publ_author_name
'Gulay, L.D.'
'Huch, M.R.'
'Daszkiewicz, M.'

_publ_section_title
;
 Crystal structures of the Ln(4-x) In(5-y) S13 (Ln = La, Ce, Pr and Nd; x
 = 0.08-0.12, y = 0.21-0.24), La3 In1.67 S7, Gd3 In S6 and La4 Ag2 In4 S13
 compounds
;
_journal_name_full 'Journal of Solid State Chemistry'
_journal_page_first 2626
_journal_page_last 2632
_journal_paper_doi 10.1016/j.jssc.2008.06.037
_journal_volume 181
_journal_year 2008
_chemical_formula_sum 'Ag2 In4 La4 S13'
_chemical_name_systematic 'La4 Ag2 In4 S13'
_space_group_IT_number 55
_symmetry_space_group_name_Hall '-P 2 2ab'
_symmetry_space_group_name_H-M 'P b a m'
_cell_angle_alpha 90
_cell_angle_beta 90
_cell_angle_gamma 90
_cell_formula_units_Z 4
_cell_length_a 20.523
_cell_length_b 25.118
_cell_length_c 4.0241
_cell_volume 2074.410
_citation_journal_id_ASTM JSSCBI
_cod_data_source_file silver2-3_111.cif
_cod_data_source_block Ag2In4La4S13
_cod_original_cell_volume 2074.41
_cod_database_code 1509656

loop_
_symmetry_equiv_pos_as_xyz
x,y,z
-x,-y,z
x+1/2,-y+1/2,-z
-x+1/2,y+1/2,-z
-x,-y,-z
x,y,-z
-x-1/2,y-1/2,z
x-1/2,-y-1/2,z

loop_
_atom_site_label
_atom_site_type_symbol
_atom_site_fract_x
_atom_site_fract_y
_atom_site_fract_z
_atom_site_occupancy
_atom_site_U_iso_or_equiv
La2 La+3 0.676266 0.273856 0.5 1 0.0
S11 S-2 0.02335 0.07796 0.5 1 0.0
In4 In+3 0.5 0.5 0 0.4 0.0
In5 In+3 0.5 0.5 0.092 0.3 0.0
Ag1 Ag+1 0.88092 0.08797 0.5 1 0.0
S10 S-2 0.07939 0.42976 0 1 0.0
S2 S-2 0.7743 0.24004 0 1 0.0
S6 S-2 0.02864 0.22437 0.5 1 0.0
S9 S-2 0.61736 0.51303 0 1 0.0
La4 La+3 0.035053 0.351555 0.5 1 0.0
In7 In+3 0 0.5 0.877 0.22 0.0
S1 S-2 0.90132 0.16056 0 1 0.0
S7 S-2 0.62271 0.1971 0 1 0.0
S5 S-2 0.93783 0.31722 0 1 0.0
In6 In+3 0 0.5 0 0.56 0.0
In3 In+3 0.84973 0.39152 0 1 0.0
La3 La+3 0.676442 0.441795 0.5 1 0.0
S4 S-2 0.77443 0.47033 0 1 0.0
S3 S-2 0.64624 0.35616 0 1 0.0
La1 La+3 0.880132 0.243958 0.5 1 0.0
S12 S-2 0.79108 0.34789 0.5 1 0.0
In1 In+3 0.02257 0.15688 0 1 0.0
In2 In+3 0.72937 0.14592 0 1 0.0
S13 S-2 0.07115 0.5619 0.5 1 0.0
Ag2 Ag+1 0.15697 0.4773 0.5 1 0.0
S8 S-2 0.75159 0.09433 0.5 1 0.0
